data_2236052
loop_
_publ_author_name
'Dai, Chuntao'
'Nie, Jianhua'
'Lin, Yuehua'
'Wang, Jun'

_publ_section_title
;
 Dimethylammonium
 5-carboxy-2-(1-oxo-1\l^5^-pyridin-2-yl)-1<i>H</i>-imidazole-4-carboxylate
;
_journal_coeditor_code ZS2224
_journal_issue 8
_journal_name_full 'Acta Crystallographica Section E'
_journal_page_first o2600
_journal_paper_doi 10.1107/S1600536812033557
_journal_volume 68
_journal_year 2012
_chemical_formula_iupac 'C2 H8 N +, C10 H6 N3 O5 -'
_chemical_formula_moiety 'C2 H8 N +, C10 H6 N3 O5 -'
_chemical_formula_sum 'C12 H14 N4 O5'
_chemical_formula_weight 294.27
_chemical_name_systematic
;
Dimethylammonium
5-carboxy-2-(1-oxo-1\l^5^-pyridin-2-yl)-1<i>H</i>-imidazole-4-carboxylate
;
_space_group_IT_number 9
_symmetry_cell_setting monoclinic
_symmetry_space_group_name_Hall 'C -2yc'
_symmetry_space_group_name_H-M 'C 1 c 1'
_atom_sites_solution_hydrogens geom
_atom_sites_solution_primary direct
_atom_sites_solution_secondary difmap
_audit_creation_method SHELXL-97
_cell_angle_alpha 90.00
_cell_angle_beta 120.901(2)
_cell_angle_gamma 90.00
_cell_formula_units_Z 4
_cell_length_a 10.9690(18)
_cell_length_b 17.305(3)
_cell_length_c 8.0160(13)
_cell_measurement_reflns_used 3600
_cell_measurement_temperature 298(2)
_cell_measurement_theta_max 28.00
_cell_measurement_theta_min 1.26
_cell_volume 1305.6(4)
_computing_cell_refinement 'SAINT (Bruker, 2004)'
_computing_data_collection 'APEX2 (Bruker, 2004)'
_computing_data_reduction 'SAINT (Bruker, 2004)'
_computing_molecular_graphics 'SHELXTL (Sheldrick, 2008)'
_computing_publication_material 'SHELXTL (Sheldrick, 2008)'
_computing_structure_refinement 'SHELXL97 (Sheldrick, 2008)'
_computing_structure_solution 'SHELXS97 (Sheldrick, 2008)'
_diffrn_ambient_temperature 298(2)
_diffrn_measured_fraction_theta_full 0.996
_diffrn_measured_fraction_theta_max 0.996
_diffrn_measurement_device_type 'Bruker APEXII area-detector'
_diffrn_measurement_method '\f and \w scans'
_diffrn_radiation_monochromator graphite
_diffrn_radiation_source 'fine-focus sealed tube'
_diffrn_radiation_type MoK\a
_diffrn_radiation_wavelength 0.71073
_diffrn_reflns_av_R_equivalents 0.0254
_diffrn_reflns_av_sigmaI/netI 0.0395
_diffrn_reflns_limit_h_max 12
_diffrn_reflns_limit_h_min -14
_diffrn_reflns_limit_k_max 21
_diffrn_reflns_limit_k_min -19
_diffrn_reflns_limit_l_max 10
_diffrn_reflns_limit_l_min -8
_diffrn_reflns_number 3782
_diffrn_reflns_theta_full 26.99
_diffrn_reflns_theta_max 26.99
_diffrn_reflns_theta_min 2.35
_diffrn_standards_number 0
_exptl_absorpt_coefficient_mu 0.119
_exptl_absorpt_correction_T_max 0.9698
_exptl_absorpt_correction_T_min 0.9630
_exptl_absorpt_correction_type multi-scan
_exptl_absorpt_process_details '(SADABS; Sheldrick, 1996)'
_exptl_crystal_colour colourless
_exptl_crystal_density_diffrn 1.497
_exptl_crystal_density_method 'not measured'
_exptl_crystal_description block
_exptl_crystal_F_000 616
_exptl_crystal_size_max 0.32
_exptl_crystal_size_mid 0.28
_exptl_crystal_size_min 0.26
_refine_diff_density_max 0.139
_refine_diff_density_min -0.186
_refine_ls_extinction_method none
_refine_ls_goodness_of_fit_ref 1.052
_refine_ls_hydrogen_treatment constr
_refine_ls_matrix_type full
_refine_ls_number_parameters 193
_refine_ls_number_reflns 1419
_refine_ls_number_restraints 2
_refine_ls_restrained_S_all 1.051
_refine_ls_R_factor_all 0.0458
_refine_ls_R_factor_gt 0.0359
_refine_ls_shift/su_max 0.000
_refine_ls_shift/su_mean 0.000
_refine_ls_structure_factor_coef Fsqd
_refine_ls_weighting_details 'calc w=1/[\s^2^(Fo^2^)+(0.0423P)^2^P] where P=(Fo^2^+2Fc^2^)/3'
_refine_ls_weighting_scheme calc
_refine_ls_wR_factor_gt 0.0792
_refine_ls_wR_factor_ref 0.0854
_reflns_number_gt 1204
_reflns_number_total 1419
_reflns_threshold_expression I>2\s(I)
_cod_data_source_file zs2224.cif
_cod_data_source_block I
_cod_original_sg_symbol_H-M 'C c'
_cod_database_code 2236052
_cod_database_fobs_code 2236052

loop_
_symmetry_equiv_pos_as_xyz
'x, y, z'
'x, -y, z+1/2'
'x+1/2, y+1/2, z'
'x+1/2, -y+1/2, z+1/2'

loop_
_atom_site_type_symbol
_atom_site_label
_atom_site_fract_x
_atom_site_fract_y
_atom_site_fract_z
_atom_site_U_iso_or_equiv
_atom_site_adp_type
_atom_site_calc_flag
_atom_site_refinement_flags
_atom_site_occupancy
_atom_site_symmetry_multiplicity
C C1 0.8048(3) 0.88560(14) 0.6235(4) 0.0435(6) Uani d . 1 1
C C2 0.6875(3) 0.92371(14) 0.4485(4) 0.0399(6) Uani d . 1 1
C C3 0.6630(3) 1.00178(15) 0.4067(4) 0.0405(6) Uani d . 1 1
C C4 0.7352(3) 1.07430(16) 0.5114(4) 0.0462(7) Uani d . 1 1
C C5 0.4999(3) 0.93154(13) 0.1662(4) 0.0392(6) Uani d . 1 1
C C6 0.3776(3) 0.90945(15) -0.0207(4) 0.0408(6) Uani d . 1 1
C C7 0.3453(3) 0.83297(16) -0.0743(4) 0.0504(7) Uani d . 1 1
H H7 0.4041 0.7945 0.0095 0.060 Uiso calc R 1 1
C C8 0.2281(4) 0.81248(17) -0.2486(5) 0.0581(8) Uani d . 1 1
H H8 0.2074 0.7607 -0.2825 0.070 Uiso calc R 1 1
C C9 0.1414(3) 0.86974(19) -0.3729(4) 0.0578(8) Uani d . 1 1
H H9 0.0610 0.8570 -0.4910 0.069 Uiso calc R 1 1
C C10 0.1752(4) 0.94533(19) -0.3202(5) 0.0584(8) Uani d . 1 1
H H10 0.1173 0.9838 -0.4047 0.070 Uiso calc R 1 1
C C11 0.1058(4) 0.83037(18) 0.1270(5) 0.0663(9) Uani d . 1 1
H H11A 0.0357 0.8668 0.1150 0.099 Uiso calc R 1 1
H H11B 0.1698 0.8554 0.0960 0.099 Uiso calc R 1 1
H H11C 0.1580 0.8113 0.2580 0.099 Uiso calc R 1 1
C C12 -0.0512(4) 0.71875(19) 0.0443(6) 0.0688(9) Uani d . 1 1
H H12A 0.0075 0.6984 0.1731 0.103 Uiso calc R 1 1
H H12B -0.0929 0.6769 -0.0464 0.103 Uiso calc R 1 1
H H12C -0.1250 0.7501 0.0399 0.103 Uiso calc R 1 1
N N1 0.5853(3) 0.88073(11) 0.2989(4) 0.0414(5) Uani d . 1 1
N N2 0.5433(2) 1.00487(12) 0.2268(3) 0.0418(5) Uani d . 1 1
H H2 0.5024 1.0462 0.1629 0.050 Uiso calc R 1 1
N N3 0.2913(2) 0.96589(13) -0.1477(3) 0.0468(6) Uani d . 1 1
N N4 0.0354(3) 0.76580(12) -0.0071(4) 0.0483(5) Uani d . 1 1
H H4A -0.0202 0.7846 -0.1280 0.058 Uiso calc R 1 1
H H4B 0.1019 0.7356 -0.0080 0.058 Uiso calc R 1 1
O O1 0.8070(2) 0.81390(9) 0.6329(3) 0.0522(5) Uani d . 1 1
O O2 0.8994(2) 0.92884(11) 0.7573(3) 0.0584(6) Uani d . 1 1
O O3 0.8499(2) 1.06669(12) 0.6792(3) 0.0583(6) Uani d . 1 1
H H3 0.8722 1.0209 0.6990 0.087 Uiso calc R 1 1
O O4 0.6859(3) 1.13664(11) 0.4385(4) 0.0669(6) Uani d . 1 1
O O5 0.3198(3) 1.03909(11) -0.1066(3) 0.0666(7) Uani d . 1 1

loop_
_atom_site_aniso_label
_atom_site_aniso_U_11
_atom_site_aniso_U_22
_atom_site_aniso_U_33
_atom_site_aniso_U_12
_atom_site_aniso_U_13
_atom_site_aniso_U_23
C1 0.0445(15) 0.0422(14) 0.0441(15) 0.0006(13) 0.0229(13) 0.0027(13)
C2 0.0444(15) 0.0369(13) 0.0429(15) 0.0007(13) 0.0256(13) 0.0014(13)
C3 0.0437(16) 0.0379(13) 0.0433(16) -0.0040(11) 0.0249(14) -0.0003(11)
C4 0.0520(19) 0.0372(16) 0.0480(18) -0.0081(12) 0.0248(16) -0.0012(12)
C5 0.0427(16) 0.0351(14) 0.0415(16) -0.0004(11) 0.0227(14) 0.0032(12)
C6 0.0405(15) 0.0405(13) 0.0404(15) -0.0010(12) 0.0199(13) 0.0046(12)
C7 0.0578(19) 0.0426(14) 0.0482(18) -0.0033(13) 0.0253(17) 0.0002(13)
C8 0.067(2) 0.0522(18) 0.0520(18) -0.0110(16) 0.0279(17) -0.0071(15)
C9 0.053(2) 0.067(2) 0.0443(18) -0.0098(16) 0.0188(16) -0.0052(15)
C10 0.0516(19) 0.065(2) 0.0466(17) 0.0030(16) 0.0167(15) 0.0110(15)
C11 0.0513(19) 0.0587(19) 0.067(2) 0.0029(15) 0.0145(17) -0.0142(17)
C12 0.057(2) 0.059(2) 0.078(2) 0.0050(15) 0.0259(19) 0.0192(17)
N1 0.0419(12) 0.0355(11) 0.0410(12) -0.0004(9) 0.0170(10) 0.0029(10)
N2 0.0450(13) 0.0328(11) 0.0447(13) 0.0004(9) 0.0211(11) 0.0060(9)
N3 0.0454(14) 0.0442(13) 0.0453(14) 0.0005(11) 0.0194(13) 0.0065(11)
N4 0.0450(13) 0.0410(12) 0.0476(12) 0.0066(10) 0.0157(11) 0.0004(11)
O1 0.0579(12) 0.0383(10) 0.0505(12) 0.0056(10) 0.0208(11) 0.0057(9)
O2 0.0515(14) 0.0500(13) 0.0542(14) -0.0042(10) 0.0131(12) 0.0017(10)
O3 0.0610(14) 0.0452(12) 0.0562(13) -0.0110(10) 0.0212(12) -0.0028(10)
O4 0.0746(16) 0.0372(10) 0.0702(15) -0.0051(12) 0.0238(13) 0.0021(11)
O5 0.0696(15) 0.0361(11) 0.0670(15) 0.0016(10) 0.0157(13) 0.0075(10)

loop_
_atom_type_symbol
_atom_type_description
_atom_type_scat_dispersion_real
_atom_type_scat_dispersion_imag
_atom_type_scat_source
C C 0.0033 0.0016 'International Tables Vol C Tables 4.2.6.8 and 6.1.1.4'
H H 0.0000 0.0000 'International Tables Vol C Tables 4.2.6.8 and 6.1.1.4'
N N 0.0061 0.0033 'International Tables Vol C Tables 4.2.6.8 and 6.1.1.4'
O O 0.0106 0.0060 'International Tables Vol C Tables 4.2.6.8 and 6.1.1.4'

loop_
_geom_angle_atom_site_label_1
_geom_angle_atom_site_label_2
_geom_angle_atom_site_label_3
_geom_angle
O1 C1 O2 123.4(3)
O1 C1 C2 118.8(3)
O2 C1 C2 117.9(2)
N1 C2 C3 110.4(3)
N1 C2 C1 120.7(2)
C3 C2 C1 128.9(3)
N2 C3 C2 104.8(2)
N2 C3 C4 120.4(2)
C2 C3 C4 134.7(3)
O4 C4 O3 123.1(3)
O4 C4 C3 120.0(3)
O3 C4 C3 116.8(3)
N1 C5 N2 111.1(2)
N1 C5 C6 123.3(2)
N2 C5 C6 125.6(2)
N3 C6 C7 118.8(3)
N3 C6 C5 119.6(2)
C7 C6 C5 121.6(3)
C8 C7 C6 121.4(3)
C8 C7 H7 119.3
C6 C7 H7 119.3
C7 C8 C9 119.1(3)
C7 C8 H8 120.4
C9 C8 H8 120.4
C10 C9 C8 119.2(3)
C10 C9 H9 120.4
C8 C9 H9 120.4
N3 C10 C9 121.9(3)
N3 C10 H10 119.1
C9 C10 H10 119.1
N4 C11 H11A 109.5
N4 C11 H11B 109.5
H11A C11 H11B 109.5
N4 C11 H11C 109.5
H11A C11 H11C 109.5
H11B C11 H11C 109.5
N4 C12 H12A 109.5
N4 C12 H12B 109.5
H12A C12 H12B 109.5
N4 C12 H12C 109.5
H12A C12 H12C 109.5
H12B C12 H12C 109.5
C5 N1 C2 105.44(19)
C5 N2 C3 108.2(2)
C5 N2 H2 125.9
C3 N2 H2 125.9
O5 N3 C10 119.2(2)
O5 N3 C6 121.1(2)
C10 N3 C6 119.7(2)
C12 N4 C11 113.1(3)
C12 N4 H4A 109.0
C11 N4 H4A 109.0
C12 N4 H4B 109.0
C11 N4 H4B 109.0
H4A N4 H4B 107.8
C4 O3 H3 109.5

loop_
_geom_bond_atom_site_label_1
_geom_bond_atom_site_label_2
_geom_bond_distance
C1 O1 1.243(3)
C1 O2 1.282(3)
C1 C2 1.485(4)
C2 N1 1.367(4)
C2 C3 1.385(4)
C3 N2 1.364(3)
C3 C4 1.491(4)
C4 O4 1.214(3)
C4 O3 1.293(4)
C5 N1 1.326(3)
C5 N2 1.355(3)
C5 C6 1.458(4)
C6 N3 1.377(3)
C6 C7 1.380(4)
C7 C8 1.373(5)
C7 H7 0.9300
C8 C9 1.380(4)
C8 H8 0.9300
C9 C10 1.366(4)
C9 H9 0.9300
C10 N3 1.361(4)
C10 H10 0.9300
C11 N4 1.465(4)
C11 H11A 0.9600
C11 H11B 0.9600
C11 H11C 0.9600
C12 N4 1.462(4)
C12 H12A 0.9600
C12 H12B 0.9600
C12 H12C 0.9600
N2 H2 0.8600
N3 O5 1.306(3)
N4 H4A 0.9000
N4 H4B 0.9000
O3 H3 0.8200

loop_
_geom_hbond_atom_site_label_D
_geom_hbond_atom_site_label_H
_geom_hbond_atom_site_label_A
_geom_hbond_site_symmetry_A
_geom_hbond_distance_DH
_geom_hbond_distance_HA
_geom_hbond_distance_DA
_geom_hbond_angle_DHA
N4 H4B N1 4_464 0.90 2.49 3.166(3) 132
N4 H4B O1 4_464 0.90 2.11 2.933(3) 151
N4 H4A O1 1_454 0.90 1.95 2.806(3) 159
O3 H3 O2 . 0.82 1.64 2.455(3) 170
N2 H2 O5 . 0.86 2.06 2.603(3) 120

loop_
_geom_torsion_atom_site_label_1
_geom_torsion_atom_site_label_2
_geom_torsion_atom_site_label_3
_geom_torsion_atom_site_label_4
_geom_torsion
O1 C1 C2 N1 -1.3(4)
O2 C1 C2 N1 178.4(2)
O1 C1 C2 C3 179.8(3)
O2 C1 C2 C3 -0.6(4)
N1 C2 C3 N2 -0.3(3)
C1 C2 C3 N2 178.8(2)
N1 C2 C3 C4 179.4(3)
C1 C2 C3 C4 -1.5(5)
N2 C3 C4 O4 1.6(4)
C2 C3 C4 O4 -178.0(3)
N2 C3 C4 O3 -178.4(2)
C2 C3 C4 O3 2.0(4)
N1 C5 C6 N3 177.7(2)
N2 C5 C6 N3 -3.4(4)
N1 C5 C6 C7 -2.2(4)
N2 C5 C6 C7 176.7(3)
N3 C6 C7 C8 -1.4(4)
C5 C6 C7 C8 178.5(3)
C6 C7 C8 C9 0.3(4)
C7 C8 C9 C10 0.7(5)
C8 C9 C10 N3 -0.6(5)
N2 C5 N1 C2 -0.6(3)
C6 C5 N1 C2 178.4(2)
C3 C2 N1 C5 0.6(3)
C1 C2 N1 C5 -178.6(2)
N1 C5 N2 C3 0.5(3)
C6 C5 N2 C3 -178.6(2)
C2 C3 N2 C5 -0.1(2)
C4 C3 N2 C5 -179.8(2)
C9 C10 N3 O5 178.8(3)
C9 C10 N3 C6 -0.4(4)
C7 C6 N3 O5 -177.8(2)
C5 C6 N3 O5 2.3(3)
C7 C6 N3 C10 1.4(4)
C5 C6 N3 C10 -178.5(2)
